data_2200089
loop_
_publ_author_name
'Salami, Tolulope O.'
'Zavalij, Peter Y.'
'Oliver, Scott R. J.'

_publ_section_title
;
 BING-1: a tin--oxalate--sodium--fluoride framework,
 Na~4~Sn~4~(C~2~O~4~)~3~F~6~
;
_journal_issue 3
_journal_name_full 'Acta Crystallographica Section E'
_journal_page_first m111
_journal_page_last m113
_journal_paper_doi 10.1107/S1600536801002409
_journal_volume 57
_journal_year 2001
_chemical_formula_iupac 'Na4 Sn4 (C2 O4)3 F6'
_chemical_formula_moiety
;
Na4 Sn4 (C2 O4)3 F6
;
_chemical_formula_structural 'Na4 Sn4 (C2 O4)3 F6'
_chemical_formula_sum 'C6 F6 Na4 O12 Sn4'
_chemical_formula_weight 944.78
_chemical_name_systematic
;
tin(II)oxalate tetrasodium hexafluorate
;
_space_group_IT_number 2
_symmetry_cell_setting triclinic
_symmetry_space_group_name_Hall '-P 1'
_symmetry_space_group_name_H-M 'P -1'
_cell_angle_alpha 69.4860(10)
_cell_angle_beta 81.5080(10)
_cell_angle_gamma 83.0170(10)
_cell_formula_units_Z 1
_cell_length_a 6.0283(4)
_cell_length_b 8.7916(6)
_cell_length_c 9.1191(6)
_cell_measurement_reflns_used 4605
_cell_measurement_temperature 293(2)
_cell_measurement_theta_max 61
_cell_measurement_theta_min 4.8
_cell_volume 446.41(5)
_computing_cell_refinement 'SAINT (Bruker, 1999)'
_computing_data_collection 'SMART (Bruker, 1999)'
_computing_data_reduction SAINT
_computing_molecular_graphics 'ORTEP-3 (Farrugia, 1997) and ATOMS (Dowty, 1999)'
_computing_publication_material SHELXL97
_computing_structure_refinement 'SHELXL97 (Sheldrick, 1997)'
_computing_structure_solution 'SHELXS97 (Sheldrick, 1990)'
_diffrn_ambient_temperature 293(2)
_diffrn_measured_fraction_theta_full .981
_diffrn_measured_fraction_theta_max .981
_diffrn_measurement_device 'Siemens SMART CCD'
_diffrn_measurement_method \w
_diffrn_radiation_monochromator graphite
_diffrn_radiation_source 'fine-focus sealed tube'
_diffrn_radiation_type MoK\a
_diffrn_radiation_wavelength .71073
_diffrn_reflns_av_R_equivalents .0383
_diffrn_reflns_av_sigmaI/netI .0392
_diffrn_reflns_limit_h_max 8
_diffrn_reflns_limit_h_min -8
_diffrn_reflns_limit_k_max 12
_diffrn_reflns_limit_k_min -12
_diffrn_reflns_limit_l_max 12
_diffrn_reflns_limit_l_min -13
_diffrn_reflns_number 7096
_diffrn_reflns_theta_full 30.55
_diffrn_reflns_theta_max 30.55
_diffrn_reflns_theta_min 2.40
_diffrn_standards_decay_% .4
_exptl_absorpt_coefficient_mu 5.751
_exptl_absorpt_correction_T_max .631
_exptl_absorpt_correction_T_min .465
_exptl_absorpt_correction_type multi-scan
_exptl_absorpt_process_details '(SADABS; Sheldrick, 1996)'
_exptl_crystal_colour colorless
_exptl_crystal_density_diffrn 3.514
_exptl_crystal_density_method 'not measured'
_exptl_crystal_description prism
_exptl_crystal_F_000 430
_exptl_crystal_size_max .15
_exptl_crystal_size_mid .10
_exptl_crystal_size_min .08
_refine_diff_density_max 2.072
_refine_diff_density_min -1.476
_refine_ls_extinction_method none
_refine_ls_goodness_of_fit_ref .986
_refine_ls_matrix_type full
_refine_ls_number_parameters 145
_refine_ls_number_reflns 2686
_refine_ls_number_restraints 0
_refine_ls_restrained_S_all .986
_refine_ls_R_factor_all .0395
_refine_ls_R_factor_gt .0335
_refine_ls_shift/su_max .000
_refine_ls_shift/su_mean .000
_refine_ls_structure_factor_coef Fsqd
_refine_ls_weighting_details 'w = 1/[\s^2^(Fo^2^)+(0.0547P)^2^] where P = (Fo^2^+2Fc^2^)/3'
_refine_ls_weighting_scheme calc
_refine_ls_wR_factor_ref .0869
_reflns_number_gt 2253
_reflns_number_total 2686
_reflns_threshold_expression I>2\s(I)
_cod_data_source_file br6005.cif
_cod_data_source_block I
_cod_database_code 2200089
_cod_database_fobs_code 2200089

loop_
_symmetry_equiv_pos_as_xyz
'x, y, z'
'-x, -y, -z'

loop_
_atom_site_label
_atom_site_fract_x
_atom_site_fract_y
_atom_site_fract_z
_atom_site_U_iso_or_equiv
_atom_site_adp_type
_atom_site_calc_flag
_atom_site_refinement_flags
_atom_site_occupancy
_atom_site_disorder_assembly
_atom_site_disorder_group
_atom_site_type_symbol
Na1 -.2913(3) .0444(2) -.4217(2) .0316(4) Uani d . 1 . . Na
Na2 .1397(3) .2643(2) -.3760(2) .0272(4) Uani d . 1 . . Na
Sn1 .16908(4) -.13839(3) -.13383(3) .02056(9) Uani d . 1 . . Sn
Sn2 .16735(5) .43093(3) -.82016(3) .02177(10) Uani d . 1 . . Sn
F1 .3612(4) -.0411(3) -.3430(3) .0309(6) Uani d . 1 . . F
F2 -.0601(4) .0434(3) -.2572(3) .0307(6) Uani d . 1 . . F
F3 .1316(5) .2346(3) -.6173(3) .0334(6) Uani d . 1 . . F
C1 .4140(7) .0761(5) -.0139(5) .0209(8) Uani d . 1 . . C
O1 .2467(5) .0761(4) -.0830(4) .0245(6) Uani d . 1 . . O
O2 .4532(6) .1848(4) .0324(4) .0340(8) Uani d . 1 . . O
C2 .6026(7) .5028(5) -.7296(5) .0199(7) Uani d . 1 . . C
O3 .5433(5) .4089(4) -.7904(4) .0298(7) Uani d . 1 . . O
O4 .7991(5) .5225(4) -.7153(4) .0265(7) Uani d . 1 . . O
C3 .4118(6) .6055(5) -.6648(5) .0187(7) Uani d . 1 . . C
O5 .2124(5) .5788(4) -.6765(4) .0259(6) Uani d . 1 . . O
O6 .4600(5) .7024(4) -.6081(4) .0234(6) Uani d . 1 . . O

loop_
_atom_site_aniso_label
_atom_site_aniso_U_11
_atom_site_aniso_U_22
_atom_site_aniso_U_33
_atom_site_aniso_U_12
_atom_site_aniso_U_13
_atom_site_aniso_U_23
Na1 .0268(9) .0389(11) .0365(10) .0067(8) -.0150(8) -.0206(9)
Na2 .0237(8) .0253(9) .0347(10) -.0040(7) -.0055(7) -.0111(8)
Sn1 .02303(15) .01670(15) .02039(15) -.00257(11) -.00571(10) -.00269(11)
Sn2 .02411(16) .01898(15) .02294(16) -.00104(11) -.00900(11) -.00565(12)
F1 .0356(14) .0366(15) .0188(12) -.0098(12) -.0003(10) -.0063(11)
F2 .0301(13) .0235(13) .0360(15) .0002(11) -.0197(11) -.0012(11)
F3 .0479(16) .0207(13) .0283(14) .0021(12) -.0110(12) -.0029(11)
C1 .0208(18) .0217(19) .0207(19) .0021(15) -.0077(15) -.0070(16)
O1 .0267(15) .0196(14) .0285(16) .0016(12) -.0122(12) -.0070(13)
O2 .0323(17) .0298(17) .048(2) .0049(14) -.0183(15) -.0209(17)
C2 .0193(17) .0197(18) .0200(18) .0013(14) -.0040(14) -.0058(15)
O3 .0218(14) .0314(17) .045(2) .0012(13) -.0064(13) -.0240(16)
O4 .0153(13) .0307(17) .0368(18) .0025(12) -.0055(12) -.0160(15)
C3 .0168(17) .0175(18) .0200(18) .0021(14) -.0050(14) -.0038(15)
O5 .0169(13) .0289(16) .0381(18) .0004(12) -.0079(12) -.0179(15)
O6 .0210(13) .0215(15) .0314(16) .0002(11) -.0088(12) -.0119(13)

loop_
_atom_type_symbol
_atom_type_description
_atom_type_scat_dispersion_real
_atom_type_scat_dispersion_imag
_atom_type_scat_source
C C .0033 .0016 'International Tables Vol C Tables 4.2.6.8 and 6.1.1.4'
O O .0106 .0060 'International Tables Vol C Tables 4.2.6.8 and 6.1.1.4'
F F .0171 .0103 'International Tables Vol C Tables 4.2.6.8 and 6.1.1.4'
Na Na .0362 .0249 'International Tables Vol C Tables 4.2.6.8 and 6.1.1.4'
Sn Sn -.6537 1.4246 'International Tables Vol C Tables 4.2.6.8 and 6.1.1.4'

loop_
_geom_angle_atom_site_label_1
_geom_angle_atom_site_label_2
_geom_angle_atom_site_label_3
_geom_angle_site_symmetry_1
_geom_angle_site_symmetry_3
_geom_angle
F2 Na1 F1 . 1_455 123.02(14)
F2 Na1 F1 . 2_554 151.69(14)
F1 Na1 F1 1_455 2_554 83.31(11)
F2 Na1 O6 . 2_564 86.26(12)
F1 Na1 O6 1_455 2_564 84.98(12)
F1 Na1 O6 2_554 2_564 108.13(13)
F2 Na1 F3 . 2_554 84.90(11)
F1 Na1 F3 1_455 2_554 91.03(12)
F1 Na1 F3 2_554 2_554 84.40(11)
O6 Na1 F3 2_564 2_554 166.25(14)
F2 Na2 F3 . . 89.83(12)
F2 Na2 O4 . 2_664 130.33(14)
F3 Na2 O4 . 2_664 136.59(14)
F2 Na2 O6 . 2_664 131.00(13)
F3 Na2 O6 . 2_664 99.65(13)
O4 Na2 O6 2_664 2_664 68.27(11)
F2 Na2 O5 . 2_564 85.20(12)
F3 Na2 O5 . 2_564 107.04(12)
O4 Na2 O5 2_664 2_564 67.42(10)
O6 Na2 O5 2_664 2_564 135.04(12)
F2 Na2 O1 . . 65.02(10)
F3 Na2 O1 . . 137.95(12)
O4 Na2 O1 2_664 . 81.79(11)
O6 Na2 O1 2_664 . 76.84(11)
O5 Na2 O1 2_564 . 103.88(12)
F2 Na2 F1 . . 62.08(10)
F3 Na2 F1 . . 76.03(10)
O4 Na2 F1 2_664 . 132.73(12)
O6 Na2 F1 2_664 . 73.80(10)
O5 Na2 F1 2_564 . 147.25(12)
O1 Na2 F1 . . 62.63(9)
F1 Sn1 F2 . . 79.39(11)
F1 Sn1 O1 . . 84.79(11)
F2 Sn1 O1 . . 77.99(10)
F1 Sn1 O2 . 2_655 81.38(12)
F2 Sn1 O2 . 2_655 143.05(11)
O1 Sn1 O2 . 2_655 69.06(11)
F3 Sn2 O5 . . 88.56(11)
F3 Sn2 O3 . . 87.59(12)
O5 Sn2 O3 . . 72.13(11)
F3 Sn2 O4 . 1_455 82.99(11)
O5 Sn2 O4 . 1_455 70.63(10)
O3 Sn2 O4 . 1_455 141.73(11)
Sn1 F1 Na1 . 1_655 136.74(14)
Sn1 F1 Na1 . 2_554 125.32(13)
Na1 F1 Na1 1_655 2_554 96.69(11)
Sn1 F1 Na2 . . 90.03(10)
Na1 F1 Na2 1_655 . 96.49(11)
Na1 F1 Na2 2_554 . 95.27(12)
Sn1 F2 Na1 . . 131.65(14)
Sn1 F2 Na2 . . 104.88(11)
Na1 F2 Na2 . . 106.82(13)
Sn2 F3 Na2 . . 120.11(13)
Sn2 F3 Na1 . 2_554 126.73(14)
Na2 F3 Na1 . 2_554 103.70(12)
O2 C1 O1 . . 126.1(4)
O2 C1 C1 . 2_655 117.4(4)
O1 C1 C1 . 2_655 116.5(4)
O4 C2 O3 . . 127.0(4)
O4 C2 C3 . . 116.5(4)
O3 C2 C3 . . 116.5(3)
O6 C3 O5 . . 125.6(4)
O6 C3 C2 . . 119.4(3)
O5 C3 C2 . . 115.0(3)
C1 O1 Sn1 . . 123.0(3)
C1 O1 Na2 . . 130.1(3)
C1 O2 Sn1 . 2_655 113.1(3)
C2 O3 Sn2 . . 116.0(3)
C2 O4 Na2 . 2_664 118.8(3)
C2 O4 Sn2 . 1_655 132.8(3)
C3 O5 Sn2 . . 118.9(3)
C3 O5 Na2 . 2_564 126.9(2)
C3 O6 Na1 . 2_564 136.2(3)
C3 O6 Na2 . 2_664 116.3(3)
Sn1 O1 Na2 . . 88.10(10)
Sn2 O5 Na2 . 2_564 111.72(12)
Na1 O6 Na2 2_564 2_664 101.66(12)
Na2 O4 Sn2 2_664 1_655 106.53(12)

loop_
_geom_bond_atom_site_label_1
_geom_bond_atom_site_label_2
_geom_bond_site_symmetry_2
_geom_bond_distance
_geom_bond_publ_flag
Na1 F2 . 2.190(3) yes
Na1 F1 1_455 2.243(3) yes
Na1 F1 2_554 2.257(3) yes
Na1 O6 2_564 2.419(3) yes
Na1 F3 2_554 2.446(3) yes
Na2 F2 . 2.260(3) yes
Na2 F3 . 2.313(3) yes
Na2 O4 2_664 2.386(4) yes
Na2 O6 2_664 2.443(3) yes
Na2 O5 2_564 2.467(3) yes
Na2 O1 . 2.729(4) ?
Na2 F1 . 2.787(3) ?
Sn1 F1 . 2.039(3) yes
Sn1 F2 . 2.095(2) yes
Sn1 O1 . 2.209(3) yes
Sn1 O2 2_655 2.518(3) yes
Sn2 F3 . 2.045(3) yes
Sn2 O5 . 2.206(3) yes
Sn2 O3 . 2.299(3) yes
Sn2 O4 1_455 2.443(3) yes
F1 Na1 1_655 2.243(3) ?
F1 Na1 2_554 2.257(3) ?
F3 Na1 2_554 2.446(3) ?
C1 O2 . 1.231(5) yes
C1 O1 . 1.265(5) yes
C1 C1 2_655 1.559(8) yes
O2 Sn1 2_655 2.518(3) ?
C2 O4 . 1.249(5) yes
C2 O3 . 1.252(5) yes
C2 C3 . 1.552(5) yes
O4 Na2 2_664 2.386(4) ?
O4 Sn2 1_655 2.443(3) ?
C3 O6 . 1.221(5) yes
C3 O5 . 1.279(5) yes
O5 Na2 2_564 2.467(3) ?
O6 Na1 2_564 2.419(3) ?
O6 Na2 2_664 2.443(3) ?

loop_
_geom_contact_atom_site_label_1
_geom_contact_atom_site_label_2
_geom_contact_distance
_geom_contact_site_symmetry_2
_geom_contact_publ_flag
Sn1 Sn2 3.6304(5) 2_554 yes
Sn1 Sn2 3.8637(5) 1_546 yes
Sn2 Sn2 3.8563(5) 2_563 yes
Na2 Sn1 3.4535(19) . no

loop_
_geom_torsion_atom_site_label_1
_geom_torsion_atom_site_label_2
_geom_torsion_atom_site_label_3
_geom_torsion_atom_site_label_4
_geom_torsion_site_symmetry_3
_geom_torsion_site_symmetry_4
_geom_torsion
_geom_torsion_publ_flag
O1 C1 C1 O2 2_655 2_655 -.3(6) yes
O3 C2 C3 O5 . . 2.1(6) yes
O4 C2 C3 O6 . . 2.1(6) yes
